data_7042033
loop_
_publ_author_name
'Shen, Yunjun'
'Pan, Yani'
'Zhang, Kang'
'Liang, Xuewei'
'Liu, Jiyong'
'Spingler, Bernhard'
'Duttwyler, Simon'

_publ_section_title
;
 B-H functionalization of the monocarba-closo-dodecaborate anion by
 rhodium and iridium catalysis.
;
_journal_issue 10
_journal_name_full 'Dalton transactions (Cambridge, England : 2003)'
_journal_page_first 3135
_journal_page_last 3140
_journal_paper_doi 10.1039/c7dt00269f
_journal_volume 46
_journal_year 2017
_chemical_absolute_configuration unk
_chemical_formula_moiety 'C20 H29 B11 N O, C24 H20 P'
_chemical_formula_sum 'C44 H49 B11 N O P'
_chemical_formula_weight 757.72
_chemical_name_systematic
;
 ? 
;
_space_group_crystal_system monoclinic
_space_group_IT_number 9
_space_group_name_Hall 'C -2yc'
_space_group_name_H-M_alt 'C 1 c 1'
_symmetry_space_group_name_Hall 'C -2yc'
_symmetry_space_group_name_H-M 'C 1 c 1'
_atom_sites_solution_hydrogens geom
_atom_sites_solution_primary direct
_atom_sites_solution_secondary difmap
_audit_creation_date 2016-05-31
_audit_creation_method
;
Olex2 1.2
(compiled 2014.03.20 svn.r2914 for OlexSys, GUI svn.r4816)
;
_audit_update_record
;
2016-10-28 deposited with the CCDC.
2017-02-10 downloaded from the CCDC.
;
_cell_angle_alpha 90.00
_cell_angle_beta 94.671(5)
_cell_angle_gamma 90.00
_cell_formula_units_Z 4
_cell_length_a 9.3495(6)
_cell_length_b 18.1075(9)
_cell_length_c 25.4205(11)
_cell_measurement_reflns_used 2631
_cell_measurement_temperature 293(2)
_cell_measurement_theta_max 29.4754
_cell_measurement_theta_min 3.2097
_cell_volume 4289.3(4)
_computing_cell_refinement
;
CrysAlisPro, Agilent Technologies,
Version 1.171.35.11 (release 16-05-2011 CrysAlis171 .NET)
(compiled May 16 2011,17:55:39)
;
_computing_data_collection
;
CrysAlisPro, Agilent Technologies,
Version 1.171.35.11 (release 16-05-2011 CrysAlis171 .NET)
(compiled May 16 2011,17:55:39)
;
_computing_data_reduction
;
CrysAlisPro, Agilent Technologies,
Version 1.171.35.11 (release 16-05-2011 CrysAlis171 .NET)
(compiled May 16 2011,17:55:39)
;
_computing_molecular_graphics 'Olex2 (Dolomanov et al., 2009)'
_computing_publication_material 'Olex2 (Dolomanov et al., 2009)'
_computing_structure_refinement 'ShelXL (Sheldrick, 2008)'
_computing_structure_solution 'ShelXS (Sheldrick, 2008)'
_diffrn_ambient_temperature 293.15
_diffrn_detector_area_resol_mean 10.3592
_diffrn_measured_fraction_theta_full 0.998
_diffrn_measured_fraction_theta_max 0.998
_diffrn_measurement_device_type 'Xcalibur, Atlas, Gemini ultra'
_diffrn_measurement_method '\w scans'
_diffrn_orient_matrix_UB_11 -0.0690895000
_diffrn_orient_matrix_UB_12 0.0043775000
_diffrn_orient_matrix_UB_13 0.0092096000
_diffrn_orient_matrix_UB_21 0.0265544000
_diffrn_orient_matrix_UB_22 0.0288243000
_diffrn_orient_matrix_UB_23 0.0169782000
_diffrn_orient_matrix_UB_31 -0.0177522000
_diffrn_orient_matrix_UB_32 0.0261555000
_diffrn_orient_matrix_UB_33 -0.0202714000
_diffrn_radiation_monochromator graphite
_diffrn_radiation_type MoK\a
_diffrn_radiation_wavelength 0.71073
_diffrn_reflns_av_R_equivalents 0.0257
_diffrn_reflns_av_unetI/netI 0.0374
_diffrn_reflns_limit_h_max 9
_diffrn_reflns_limit_h_min -11
_diffrn_reflns_limit_k_max 21
_diffrn_reflns_limit_k_min -17
_diffrn_reflns_limit_l_max 30
_diffrn_reflns_limit_l_min -25
_diffrn_reflns_number 8527
_diffrn_reflns_theta_full 25.35
_diffrn_reflns_theta_max 25.35
_diffrn_reflns_theta_min 3.22
_diffrn_source 'Enhance (Mo) X-ray Source'
_exptl_absorpt_coefficient_mu 0.100
_exptl_absorpt_correction_T_max 1.00000
_exptl_absorpt_correction_T_min 0.95780
_exptl_absorpt_correction_type multi-scan
_exptl_absorpt_process_details
;
CrysAlisPro, Agilent Technologies,
Version 1.171.35.11 (release 16-05-2011 CrysAlis171 .NET)
(compiled May 16 2011,17:55:39)
Empirical absorption correction using spherical harmonics,
 implemented in SCALE3 ABSPACK scaling algorithm.
;
_exptl_crystal_colour colourless
_exptl_crystal_colour_primary colourless
_exptl_crystal_density_diffrn 1.173
_exptl_crystal_density_method 'not measured'
_exptl_crystal_description block
_exptl_crystal_F_000 1592
_exptl_crystal_size_max 0.49
_exptl_crystal_size_mid 0.46
_exptl_crystal_size_min 0.38
_refine_diff_density_max 0.166
_refine_diff_density_min -0.152
_refine_diff_density_rms 0.030
_refine_ls_abs_structure_details 'Flack H D (1983), Acta Cryst. A39, 876-881'
_refine_ls_abs_structure_Flack 0.11(10)
_refine_ls_extinction_method none
_refine_ls_goodness_of_fit_ref 1.018
_refine_ls_hydrogen_treatment constr
_refine_ls_matrix_type full
_refine_ls_number_parameters 523
_refine_ls_number_reflns 3927
_refine_ls_number_restraints 2
_refine_ls_restrained_S_all 1.018
_refine_ls_R_factor_all 0.0505
_refine_ls_R_factor_gt 0.0419
_refine_ls_shift/su_max 0.001
_refine_ls_shift/su_mean 0.000
_refine_ls_structure_factor_coef Fsqd
_refine_ls_weighting_details 'calc w=1/[\s^2^(Fo^2^)+(0.0479P)^2^+0.9652P] where P=(Fo^2^+2Fc^2^)/3'
_refine_ls_weighting_scheme calc
_refine_ls_wR_factor_gt 0.0922
_refine_ls_wR_factor_ref 0.0978
_reflns_number_gt 3426
_reflns_number_total 3927
_reflns_threshold_expression >2sigma(I)
_cod_data_source_file c7dt00269f2.cif
_cod_data_source_block 160531_yjs_0140
_cod_depositor_comments 'Adding full bibliography for 7042023--7042033.cif.'
_cod_database_code 7042033
_chemical_oxdiff_formula 'c10 h10 n2 o8 b1 p1'
_reflns_odcompleteness_completeness 99.67
_reflns_odcompleteness_iscentric 1
_reflns_odcompleteness_theta 26.32
_olex2_refinement_description
;
1. Fixed Uiso
 At 1.2 times of:
  All B(H) groups, All C(H) groups, All C(H,H) groups
2.a Secondary CH2 refined with riding coordinates:
 C3(H3A,H3B), C4(H4A,H4B), C5(H5A,H5B), C6(H6A,H6B)
2.b Aromatic/amide H refined with riding coordinates:
 C8(H8), C10(H10), C11(H11), C12(H12), C13(H13), C14(H14), C16(H16), C17(H17),
 C18(H18), C19(H19), C20(H20), C22(H22), C23(H23), C24(H24), C25(H25), C26(H26),
  C28(H28), C29(H29), C30(H30), C31(H31), C32(H32), C34(H34), C35(H35),
 C36(H36), C37(H37), C38(H38), C40(H40), C41(H41), C42(H42), C43(H43), C44(H44)
2.c Boron cage BH refined with riding coordinates:
 B2(H2), B3(H3), B4(H4), B5(H5), B6(H6), B7(H7), B8(H8A), B9(H9), B10(H10A),
 B11(H11A)
;

loop_
_space_group_symop_id
_space_group_symop_operation_xyz
1 'x, y, z'
2 'x, -y, z+1/2'
3 'x+1/2, y+1/2, z'
4 'x+1/2, -y+1/2, z+1/2'

loop_
_atom_site_label
_atom_site_type_symbol
_atom_site_fract_x
_atom_site_fract_y
_atom_site_fract_z
_atom_site_U_iso_or_equiv
_atom_site_adp_type
_atom_site_occupancy
_atom_site_calc_flag
_atom_site_refinement_flags_posn
O1 O 0.5834(3) 0.83977(13) 0.51536(9) 0.0525(6) Uani 1 d .
N1 N 0.6881(3) 0.80162(14) 0.44471(11) 0.0478(7) Uani 1 d .
C1 C 0.6760(3) 0.93700(16) 0.46603(11) 0.0381(7) Uani 1 d .
C2 C 0.6472(3) 0.85575(17) 0.47663(12) 0.0390(7) Uani 1 d .
C3 C 0.7785(7) 0.8022(2) 0.40107(19) 0.0875(16) Uani 1 d .
H3A H 0.8691 0.8264 0.4112 0.105 Uiso 1 calc R
H3B H 0.7315 0.8280 0.3710 0.105 Uiso 1 calc R
C4 C 0.8014(8) 0.7243(2) 0.3882(2) 0.110(2) Uani 1 d .
H4A H 0.7973 0.7177 0.3503 0.132 Uiso 1 calc R
H4B H 0.8950 0.7083 0.4033 0.132 Uiso 1 calc R
C5 C 0.6888(6) 0.6810(2) 0.41025(19) 0.0776(13) Uani 1 d .
H5A H 0.7246 0.6327 0.4216 0.093 Uiso 1 calc R
H5B H 0.6076 0.6744 0.3844 0.093 Uiso 1 calc R
C6 C 0.6471(5) 0.72545(18) 0.45651(16) 0.0610(10) Uani 1 d .
H6A H 0.5447 0.7220 0.4599 0.073 Uiso 1 calc R
H6B H 0.6980 0.7084 0.4890 0.073 Uiso 1 calc R
C7 C 0.8768(3) 0.94395(16) 0.55960(11) 0.0341(7) Uani 1 d .
C8 C 0.8416(3) 0.95703(17) 0.60904(12) 0.0379(7) Uani 1 d .
H8 H 0.7612 0.9868 0.6110 0.046 Uiso 1 calc R
C9 C 0.9083(3) 0.93232(17) 0.66078(12) 0.0391(7) Uani 1 d .
C10 C 0.8460(5) 0.9579(3) 0.70488(14) 0.0686(12) Uani 1 d .
H10 H 0.7654 0.9880 0.7002 0.082 Uiso 1 calc R
C11 C 0.8991(6) 0.9404(3) 0.75526(17) 0.0946(17) Uani 1 d .
H11 H 0.8558 0.9594 0.7840 0.113 Uiso 1 calc R
C12 C 1.0164(6) 0.8947(3) 0.76303(15) 0.0800(14) Uani 1 d .
H12 H 1.0519 0.8816 0.7970 0.096 Uiso 1 calc R
C13 C 1.0793(5) 0.8693(2) 0.72083(16) 0.0680(11) Uani 1 d .
H13 H 1.1592 0.8387 0.7259 0.082 Uiso 1 calc R
C14 C 1.0271(4) 0.8878(2) 0.67000(15) 0.0573(9) Uani 1 d .
H14 H 1.0732 0.8698 0.6416 0.069 Uiso 1 calc R
C15 C 0.9976(3) 0.89533(16) 0.54748(11) 0.0349(7) Uani 1 d .
C16 C 1.1305(4) 0.9236(2) 0.53861(15) 0.0512(9) Uani 1 d .
H16 H 1.1451 0.9743 0.5402 0.061 Uiso 1 calc R
C17 C 1.2423(4) 0.8778(3) 0.52744(16) 0.0656(11) Uani 1 d .
H17 H 1.3319 0.8977 0.5225 0.079 Uiso 1 calc R
C18 C 1.2216(4) 0.8035(3) 0.52369(15) 0.0655(11) Uani 1 d .
H18 H 1.2966 0.7727 0.5159 0.079 Uiso 1 calc R
C19 C 1.0893(4) 0.7742(2) 0.53143(15) 0.0603(10) Uani 1 d .
H19 H 1.0749 0.7235 0.5286 0.072 Uiso 1 calc R
C20 C 0.9779(4) 0.81932(18) 0.54328(14) 0.0471(8) Uani 1 d .
H20 H 0.8889 0.7989 0.5485 0.057 Uiso 1 calc R
B1 B 0.7904(4) 0.98439(19) 0.51194(13) 0.0352(7) Uani 1 d .
B2 B 0.6009(4) 0.9965(2) 0.51044(14) 0.0397(8) Uani 1 d .
H2 H 0.5417 0.9783 0.5438 0.048 Uiso 1 calc R
B3 B 0.5268(5) 0.9879(2) 0.44395(16) 0.0537(11) Uani 1 d .
H3 H 0.4199 0.9638 0.4343 0.064 Uiso 1 calc R
B4 B 0.6688(5) 0.9730(2) 0.40360(15) 0.0537(11) Uani 1 d .
H4 H 0.6538 0.9393 0.3675 0.064 Uiso 1 calc R
B5 B 0.8324(5) 0.9714(2) 0.44480(14) 0.0459(9) Uani 1 d .
H5 H 0.9239 0.9370 0.4355 0.055 Uiso 1 calc R
B6 B 0.8581(5) 1.0588(2) 0.47442(15) 0.0504(10) Uani 1 d .
H6 H 0.9659 1.0818 0.4843 0.060 Uiso 1 calc R
B7 B 0.7130(5) 1.0746(2) 0.51472(14) 0.0443(9) Uani 1 d .
H7 H 0.7271 1.1083 0.5508 0.053 Uiso 1 calc R
B8 B 0.5503(5) 1.0763(2) 0.47382(16) 0.0565(11) Uani 1 d .
H8A H 0.4587 1.1105 0.4833 0.068 Uiso 1 calc R
B9 B 0.5936(7) 1.0617(3) 0.40774(17) 0.0701(15) Uani 1 d .
H9 H 0.5296 1.0868 0.3742 0.084 Uiso 1 calc R
B10 B 0.7807(6) 1.0512(2) 0.40791(16) 0.0645(14) Uani 1 d .
H10A H 0.8389 1.0694 0.3743 0.077 Uiso 1 calc R
B11 B 0.7088(7) 1.1145(2) 0.45088(17) 0.0657(13) Uani 1 d .
H11A H 0.7207 1.1743 0.4454 0.079 Uiso 1 calc R
P1 P 0.39294(8) 1.10314(4) 0.71951(3) 0.0390(2) Uani 1 d .
C21 C 0.5674(3) 1.14207(17) 0.71583(12) 0.0410(7) Uani 1 d .
C22 C 0.6652(4) 1.1365(2) 0.75952(14) 0.0626(10) Uani 1 d .
H22 H 0.6353 1.1200 0.7915 0.075 Uiso 1 calc R
C23 C 0.8073(4) 1.1555(3) 0.75575(17) 0.0714(12) Uani 1 d .
H23 H 0.8726 1.1519 0.7853 0.086 Uiso 1 calc R
C24 C 0.8521(4) 1.1794(2) 0.70894(18) 0.0705(11) Uani 1 d .
H24 H 0.9479 1.1918 0.7065 0.085 Uiso 1 calc R
C25 C 0.7565(4) 1.1850(3) 0.66569(18) 0.0722(12) Uani 1 d .
H25 H 0.7876 1.2015 0.6339 0.087 Uiso 1 calc R
C26 C 0.6143(4) 1.1666(2) 0.66857(14) 0.0583(10) Uani 1 d .
H26 H 0.5500 1.1705 0.6388 0.070 Uiso 1 calc R
C27 C 0.3236(4) 1.1257(2) 0.78131(13) 0.0473(8) Uani 1 d .
C28 C 0.2264(5) 1.0803(3) 0.80278(17) 0.0667(11) Uani 1 d .
H28 H 0.2017 1.0352 0.7870 0.080 Uiso 1 calc R
C29 C 0.1654(5) 1.1019(3) 0.84813(19) 0.0850(15) Uani 1 d .
H29 H 0.0993 1.0711 0.8625 0.102 Uiso 1 calc R
C30 C 0.1999(6) 1.1665(4) 0.87172(19) 0.104(2) Uani 1 d .
H30 H 0.1606 1.1793 0.9029 0.125 Uiso 1 calc R
C31 C 0.2935(6) 1.2139(4) 0.8497(2) 0.110(2) Uani 1 d .
H31 H 0.3148 1.2594 0.8653 0.132 Uiso 1 calc R
C32 C 0.3559(5) 1.1935(3) 0.80441(18) 0.0813(14) Uani 1 d .
H32 H 0.4193 1.2254 0.7895 0.098 Uiso 1 calc R
C33 C 0.2702(3) 1.13823(18) 0.66763(12) 0.0408(7) Uani 1 d .
C34 C 0.1641(4) 1.09359(19) 0.64354(14) 0.0504(8) Uani 1 d .
H34 H 0.1584 1.0440 0.6525 0.061 Uiso 1 calc R
C35 C 0.0665(4) 1.1241(2) 0.60577(15) 0.0591(10) Uani 1 d .
H35 H -0.0053 1.0948 0.5892 0.071 Uiso 1 calc R
C36 C 0.0749(4) 1.1973(2) 0.59258(14) 0.0559(10) Uani 1 d .
H36 H 0.0095 1.2170 0.5669 0.067 Uiso 1 calc R
C37 C 0.1781(4) 1.2413(2) 0.61677(14) 0.0547(9) Uani 1 d .
H37 H 0.1825 1.2908 0.6075 0.066 Uiso 1 calc R
C38 C 0.2766(4) 1.21308(18) 0.65503(14) 0.0489(8) Uani 1 d .
H38 H 0.3459 1.2435 0.6721 0.059 Uiso 1 calc R
C39 C 0.4189(4) 1.00591(18) 0.71270(12) 0.0434(8) Uani 1 d .
C40 C 0.4566(4) 0.9636(2) 0.75750(15) 0.0585(10) Uani 1 d .
H40 H 0.4519 0.9839 0.7909 0.070 Uiso 1 calc R
C41 C 0.5003(6) 0.8920(2) 0.75225(18) 0.0762(13) Uani 1 d .
H41 H 0.5269 0.8637 0.7820 0.091 Uiso 1 calc R
C42 C 0.5045(6) 0.8621(2) 0.70219(19) 0.0808(14) Uani 1 d .
H42 H 0.5327 0.8133 0.6986 0.097 Uiso 1 calc R
C43 C 0.4680(5) 0.9032(2) 0.65791(18) 0.0712(12) Uani 1 d .
H43 H 0.4717 0.8825 0.6246 0.085 Uiso 1 calc R
C44 C 0.4257(4) 0.9751(2) 0.66330(15) 0.0568(9) Uani 1 d .
H44 H 0.4013 1.0033 0.6334 0.068 Uiso 1 calc R

loop_
_atom_site_aniso_label
_atom_site_aniso_U_11
_atom_site_aniso_U_22
_atom_site_aniso_U_33
_atom_site_aniso_U_23
_atom_site_aniso_U_13
_atom_site_aniso_U_12
O1 0.0585(16) 0.0442(12) 0.0573(15) 0.0069(11) 0.0198(12) 0.0026(11)
N1 0.0660(19) 0.0352(14) 0.0424(15) -0.0020(13) 0.0055(13) 0.0038(13)
C1 0.0478(19) 0.0373(17) 0.0286(15) -0.0001(13) -0.0001(13) 0.0044(14)
C2 0.0377(17) 0.0425(17) 0.0362(16) 0.0008(15) -0.0014(14) 0.0030(14)
C3 0.148(5) 0.056(2) 0.066(3) -0.011(2) 0.051(3) 0.007(3)
C4 0.193(7) 0.051(3) 0.093(4) -0.013(3) 0.061(4) 0.024(3)
C5 0.107(4) 0.050(2) 0.073(3) -0.017(2) -0.007(3) 0.002(2)
C6 0.077(3) 0.0369(18) 0.068(2) -0.0063(18) 0.001(2) -0.0044(18)
C7 0.0335(16) 0.0345(16) 0.0346(15) -0.0021(13) 0.0036(12) -0.0027(12)
C8 0.0366(17) 0.0442(17) 0.0333(15) -0.0002(14) 0.0047(13) 0.0052(14)
C9 0.0414(18) 0.0424(17) 0.0331(16) 0.0043(14) 0.0002(13) -0.0062(14)
C10 0.069(3) 0.100(3) 0.037(2) 0.004(2) 0.0069(18) 0.021(2)
C11 0.109(4) 0.140(5) 0.035(2) 0.003(3) 0.008(2) 0.024(3)
C12 0.101(4) 0.103(4) 0.032(2) 0.014(2) -0.013(2) 0.002(3)
C13 0.076(3) 0.069(3) 0.055(2) 0.010(2) -0.018(2) 0.012(2)
C14 0.063(2) 0.062(2) 0.046(2) 0.0013(18) -0.0028(17) 0.0126(19)
C15 0.0376(17) 0.0373(16) 0.0296(14) -0.0021(13) 0.0023(12) 0.0035(13)
C16 0.043(2) 0.054(2) 0.057(2) -0.0060(18) 0.0100(16) -0.0059(17)
C17 0.036(2) 0.102(3) 0.060(2) -0.008(2) 0.0101(17) 0.003(2)
C18 0.053(2) 0.087(3) 0.056(2) -0.017(2) 0.0004(18) 0.030(2)
C19 0.070(3) 0.051(2) 0.058(2) -0.0075(19) -0.006(2) 0.0245(19)
C20 0.0466(19) 0.0445(18) 0.0496(19) -0.0043(16) 0.0002(15) 0.0025(15)
B1 0.045(2) 0.0364(18) 0.0247(15) -0.0019(14) 0.0065(14) -0.0023(15)
B2 0.045(2) 0.0405(18) 0.0325(17) 0.0003(16) -0.0015(15) 0.0097(16)
B3 0.063(3) 0.050(2) 0.045(2) -0.003(2) -0.0156(19) 0.015(2)
B4 0.095(3) 0.039(2) 0.0260(18) -0.0044(16) -0.0017(19) 0.004(2)
B5 0.065(3) 0.045(2) 0.0288(17) -0.0004(16) 0.0121(17) 0.0008(18)
B6 0.078(3) 0.040(2) 0.036(2) 0.0003(17) 0.0153(19) -0.0079(19)
B7 0.069(3) 0.0332(18) 0.0302(18) -0.0034(16) -0.0012(17) 0.0021(18)
B8 0.076(3) 0.044(2) 0.047(2) -0.0068(19) -0.016(2) 0.022(2)
B9 0.121(4) 0.053(3) 0.034(2) 0.007(2) -0.013(2) 0.022(3)
B10 0.123(4) 0.044(2) 0.029(2) 0.0045(18) 0.021(2) -0.003(3)
B11 0.120(4) 0.036(2) 0.040(2) 0.0059(19) 0.003(2) 0.007(2)
P1 0.0436(5) 0.0415(4) 0.0321(4) -0.0006(4) 0.0043(3) 0.0014(4)
C21 0.0421(18) 0.0448(17) 0.0362(17) -0.0034(14) 0.0040(14) 0.0033(14)
C22 0.056(2) 0.093(3) 0.0390(19) 0.0036(19) 0.0034(17) -0.006(2)
C23 0.049(2) 0.108(3) 0.055(2) -0.004(2) -0.0080(19) -0.002(2)
C24 0.049(2) 0.083(3) 0.080(3) -0.009(2) 0.008(2) -0.005(2)
C25 0.055(3) 0.099(3) 0.065(3) 0.012(2) 0.019(2) 0.001(2)
C26 0.052(2) 0.082(3) 0.0410(19) 0.0068(19) 0.0056(16) 0.0014(19)
C27 0.046(2) 0.059(2) 0.0370(17) -0.0022(16) 0.0056(15) 0.0057(16)
C28 0.063(3) 0.078(3) 0.062(2) 0.002(2) 0.025(2) 0.003(2)
C29 0.072(3) 0.122(4) 0.065(3) 0.010(3) 0.034(2) 0.012(3)
C30 0.083(4) 0.178(6) 0.053(3) -0.035(4) 0.021(3) 0.014(4)
C31 0.100(4) 0.145(5) 0.088(4) -0.074(4) 0.032(3) -0.013(4)
C32 0.078(3) 0.097(3) 0.072(3) -0.039(3) 0.022(2) -0.011(3)
C33 0.0417(18) 0.0437(18) 0.0373(17) -0.0015(14) 0.0063(14) 0.0016(14)
C34 0.050(2) 0.0451(19) 0.055(2) -0.0036(17) -0.0008(17) 0.0009(16)
C35 0.048(2) 0.070(3) 0.057(2) -0.010(2) -0.0059(18) 0.0022(18)
C36 0.049(2) 0.075(3) 0.043(2) 0.0059(19) 0.0024(16) 0.0177(19)
C37 0.054(2) 0.053(2) 0.060(2) 0.0185(19) 0.0152(18) 0.0116(18)
C38 0.046(2) 0.0425(18) 0.059(2) 0.0050(16) 0.0069(16) -0.0011(15)
C39 0.049(2) 0.0454(17) 0.0359(17) -0.0001(15) 0.0037(14) 0.0021(15)
C40 0.078(3) 0.053(2) 0.046(2) 0.0048(18) 0.0124(18) 0.010(2)
C41 0.107(4) 0.056(2) 0.066(3) 0.015(2) 0.016(2) 0.020(2)
C42 0.116(4) 0.041(2) 0.088(3) 0.000(2) 0.023(3) 0.018(2)
C43 0.089(3) 0.060(2) 0.065(3) -0.019(2) 0.009(2) 0.014(2)
C44 0.066(2) 0.056(2) 0.047(2) -0.0039(18) 0.0001(17) 0.0091(19)

loop_
_atom_type_symbol
_atom_type_description
_atom_type_scat_dispersion_real
_atom_type_scat_dispersion_imag
_atom_type_scat_source
C C 0.0033 0.0016 'International Tables Vol C Tables 4.2.6.8 and 6.1.1.4'
H H 0.0000 0.0000 'International Tables Vol C Tables 4.2.6.8 and 6.1.1.4'
B B 0.0013 0.0007 'International Tables Vol C Tables 4.2.6.8 and 6.1.1.4'
N N 0.0061 0.0033 'International Tables Vol C Tables 4.2.6.8 and 6.1.1.4'
O O 0.0106 0.0060 'International Tables Vol C Tables 4.2.6.8 and 6.1.1.4'
P P 0.1023 0.0942 'International Tables Vol C Tables 4.2.6.8 and 6.1.1.4'

loop_
_geom_angle_atom_site_label_1
_geom_angle_atom_site_label_2
_geom_angle_atom_site_label_3
_geom_angle
C2 N1 C3 131.9(3)
C2 N1 C6 117.9(3)
C3 N1 C6 110.0(3)
C2 C1 B1 117.7(2)
C2 C1 B2 113.3(2)
C2 C1 B3 115.0(3)
C2 C1 B4 122.5(3)
C2 C1 B5 125.0(3)
B1 C1 B2 61.39(19)
B3 C1 B1 113.0(2)
B3 C1 B2 61.6(2)
B4 C1 B1 114.1(3)
B4 C1 B2 112.1(2)
B4 C1 B3 61.7(2)
B4 C1 B5 62.6(2)
B5 C1 B1 62.6(2)
B5 C1 B2 112.1(2)
B5 C1 B3 113.0(3)
O1 C2 N1 119.5(3)
O1 C2 C1 118.3(3)
N1 C2 C1 122.2(3)
N1 C3 H3A 110.6
N1 C3 H3B 110.6
N1 C3 C4 105.6(4)
H3A C3 H3B 108.8
C4 C3 H3A 110.6
C4 C3 H3B 110.6
C3 C4 H4A 110.1
C3 C4 H4B 110.1
H4A C4 H4B 108.4
C5 C4 C3 108.0(4)
C5 C4 H4A 110.1
C5 C4 H4B 110.1
C4 C5 H5A 110.8
C4 C5 H5B 110.8
C4 C5 C6 104.6(3)
H5A C5 H5B 108.9
C6 C5 H5A 110.8
C6 C5 H5B 110.8
N1 C6 C5 104.8(3)
N1 C6 H6A 110.8
N1 C6 H6B 110.8
C5 C6 H6A 110.8
C5 C6 H6B 110.8
H6A C6 H6B 108.9
C8 C7 C15 123.1(3)
C8 C7 B1 119.1(3)
C15 C7 B1 117.8(3)
C7 C8 H8 114.3
C7 C8 C9 131.3(3)
C9 C8 H8 114.3
C10 C9 C8 116.4(3)
C14 C9 C8 127.2(3)
C14 C9 C10 116.4(3)
C9 C10 H10 118.9
C11 C10 C9 122.3(4)
C11 C10 H10 118.9
C10 C11 H11 120.1
C10 C11 C12 119.8(4)
C12 C11 H11 120.1
C11 C12 H12 120.4
C13 C12 C11 119.1(4)
C13 C12 H12 120.4
C12 C13 H13 119.4
C12 C13 C14 121.1(4)
C14 C13 H13 119.4
C9 C14 C13 121.3(4)
C9 C14 H14 119.4
C13 C14 H14 119.4
C16 C15 C7 121.7(3)
C16 C15 C20 118.0(3)
C20 C15 C7 120.3(3)
C15 C16 H16 119.4
C15 C16 C17 121.2(3)
C17 C16 H16 119.4
C16 C17 H17 120.0
C18 C17 C16 120.1(4)
C18 C17 H17 120.0
C17 C18 H18 120.1
C17 C18 C19 119.7(4)
C19 C18 H18 120.1
C18 C19 H19 119.7
C18 C19 C20 120.6(4)
C20 C19 H19 119.7
C15 C20 H20 119.8
C19 C20 C15 120.4(4)
C19 C20 H20 119.8
C1 B1 B2 59.45(19)
C1 B1 B5 57.9(2)
C1 B1 B6 103.7(2)
C1 B1 B7 104.3(2)
C7 B1 C1 122.2(3)
C7 B1 B2 121.3(3)
C7 B1 B5 122.0(3)
C7 B1 B6 125.1(3)
C7 B1 B7 125.1(3)
B2 B1 B5 106.8(3)
B2 B1 B6 106.8(3)
B2 B1 B7 58.9(2)
B6 B1 B5 58.7(2)
B7 B1 B5 106.1(2)
B7 B1 B6 59.8(2)
C1 B2 B1 59.16(19)
C1 B2 H2 124.4
C1 B2 B3 58.59(19)
C1 B2 B7 105.5(3)
C1 B2 B8 105.6(3)
B1 B2 H2 120.6
B3 B2 B1 108.6(3)
B3 B2 H2 121.5
B7 B2 B1 60.7(2)
B7 B2 H2 122.0
B7 B2 B3 108.3(3)
B7 B2 B8 60.5(2)
B8 B2 B1 109.6(3)
B8 B2 H2 121.5
B8 B2 B3 60.2(2)
C1 B3 B2 59.78(19)
C1 B3 H3 123.8
C1 B3 B4 58.7(2)
C1 B3 B8 105.9(3)
C1 B3 B9 105.2(3)
B2 B3 H3 121.6
B4 B3 B2 108.2(3)
B4 B3 H3 121.5
B4 B3 B8 108.3(3)
B4 B3 B9 59.8(3)
B8 B3 B2 59.4(2)
B8 B3 H3 122.1
B9 B3 B2 107.6(3)
B9 B3 H3 122.5
B9 B3 B8 60.3(3)
C1 B4 B3 59.6(2)
C1 B4 H4 123.7
C1 B4 B5 58.8(2)
C1 B4 B9 106.1(3)
C1 B4 B10 105.7(3)
B3 B4 H4 121.2
B3 B4 B5 108.1(3)
B5 B4 H4 121.7
B9 B4 B3 60.1(3)
B9 B4 H4 122.1
B9 B4 B5 107.9(3)
B10 B4 B3 108.2(3)
B10 B4 H4 122.2
B10 B4 B5 59.9(3)
B10 B4 B9 60.0(3)
C1 B5 B1 59.44(19)
C1 B5 B4 58.6(2)
C1 B5 H5 124.1
C1 B5 B6 106.4(3)
C1 B5 B10 105.1(3)
B1 B5 H5 120.9
B4 B5 B1 108.2(3)
B4 B5 H5 121.9
B6 B5 B1 60.6(2)
B6 B5 B4 108.5(3)
B6 B5 H5 121.3
B6 B5 B10 60.9(2)
B10 B5 B1 109.0(3)
B10 B5 B4 59.4(3)
B10 B5 H5 122.1
B1 B6 H6 121.2
B5 B6 B1 60.7(2)
B5 B6 H6 121.8
B5 B6 B7 107.7(3)
B5 B6 B10 59.7(2)
B5 B6 B11 106.8(3)
B7 B6 B1 59.9(2)
B7 B6 H6 122.2
B7 B6 B10 106.7(3)
B10 B6 B1 108.1(3)
B10 B6 H6 122.4
B11 B6 B1 107.6(3)
B11 B6 H6 122.7
B11 B6 B7 59.6(2)
B11 B6 B10 58.8(3)
B1 B7 H7 121.2
B2 B7 B1 60.3(2)
B2 B7 B6 108.2(3)
B2 B7 H7 121.9
B2 B7 B8 59.9(2)
B2 B7 B11 107.6(3)
B6 B7 B1 60.3(2)
B6 B7 H7 121.3
B8 B7 B1 108.9(3)
B8 B7 B6 108.8(3)
B8 B7 H7 121.2
B8 B7 B11 60.1(3)
B11 B7 B1 108.3(3)
B11 B7 B6 60.1(3)
B11 B7 H7 121.9
B2 B8 B3 60.4(2)
B2 B8 B7 59.6(2)
B2 B8 H8A 121.8
B2 B8 B9 107.7(3)
B2 B8 B11 107.3(3)
B3 B8 H8A 122.1
B3 B8 B9 59.5(3)
B7 B8 B3 107.8(3)
B7 B8 H8A 121.8
B7 B8 B9 107.5(4)
B7 B8 B11 60.0(3)
B9 B8 H8A 122.2
B11 B8 B3 106.7(3)
B11 B8 H8A 122.5
B11 B8 B9 59.2(3)
B3 B9 B8 60.2(3)
B3 B9 H9 121.6
B4 B9 B3 60.1(2)
B4 B9 B8 108.4(3)
B4 B9 H9 121.7
B8 B9 H9 121.3
B10 B9 B3 108.1(3)
B10 B9 B4 60.0(3)
B10 B9 B8 108.5(3)
B10 B9 H9 121.6
B11 B9 B3 108.1(3)
B11 B9 B4 107.8(4)
B11 B9 B8 60.3(3)
B11 B9 H9 121.8
B11 B9 B10 59.9(3)
B4 B10 B5 60.7(2)
B4 B10 B6 108.3(3)
B4 B10 B9 60.0(3)
B4 B10 H10A 121.5
B5 B10 B6 59.4(2)
B5 B10 H10A 121.7
B6 B10 H10A 121.5
B9 B10 B5 108.5(3)
B9 B10 B6 108.6(3)
B9 B10 H10A 121.4
B11 B10 B4 108.0(4)
B11 B10 B5 107.8(3)
B11 B10 B6 60.4(3)
B11 B10 B9 60.0(3)
B11 B10 H10A 121.8
B6 B11 H11A 121.0
B7 B11 B6 60.3(2)
B7 B11 B8 59.9(2)
B7 B11 H11A 121.6
B8 B11 B6 108.7(3)
B8 B11 H11A 121.4
B9 B11 B6 109.0(3)
B9 B11 B7 108.4(3)
B9 B11 B8 60.5(3)
B9 B11 H11A 121.3
B10 B11 B6 60.8(3)
B10 B11 B7 108.8(3)
B10 B11 B8 108.8(3)
B10 B11 B9 60.1(3)
B10 B11 H11A 121.1
C21 P1 C27 110.65(15)
C21 P1 C33 110.74(15)
C21 P1 C39 104.58(15)
C33 P1 C27 107.95(15)
C39 P1 C27 111.73(16)
C39 P1 C33 111.21(15)
C22 C21 P1 118.4(3)
C22 C21 C26 119.0(3)
C26 C21 P1 121.8(3)
C21 C22 H22 119.9
C23 C22 C21 120.1(3)
C23 C22 H22 119.9
C22 C23 H23 119.9
C24 C23 C22 120.3(4)
C24 C23 H23 119.9
C23 C24 H24 120.0
C25 C24 C23 120.0(4)
C25 C24 H24 120.0
C24 C25 H25 119.6
C24 C25 C26 120.7(4)
C26 C25 H25 119.6
C21 C26 H26 120.0
C25 C26 C21 119.9(3)
C25 C26 H26 120.0
C28 C27 P1 120.7(3)
C28 C27 C32 119.5(4)
C32 C27 P1 119.4(3)
C27 C28 H28 120.2
C27 C28 C29 119.5(4)
C29 C28 H28 120.2
C28 C29 H29 119.4
C30 C29 C28 121.3(5)
C30 C29 H29 119.4
C29 C30 H30 120.0
C29 C30 C31 119.9(4)
C31 C30 H30 120.0
C30 C31 H31 120.1
C30 C31 C32 119.9(5)
C32 C31 H31 120.1
C27 C32 H32 120.1
C31 C32 C27 119.8(5)
C31 C32 H32 120.1
C34 C33 P1 120.8(3)
C34 C33 C38 120.6(3)
C38 C33 P1 118.5(3)
C33 C34 H34 120.6
C33 C34 C35 118.8(3)
C35 C34 H34 120.6
C34 C35 H35 119.7
C36 C35 C34 120.5(3)
C36 C35 H35 119.7
C35 C36 H36 119.7
C37 C36 C35 120.6(3)
C37 C36 H36 119.7
C36 C37 H37 119.7
C36 C37 C38 120.7(3)
C38 C37 H37 119.7
C33 C38 H38 120.6
C37 C38 C33 118.8(3)
C37 C38 H38 120.6
C40 C39 P1 119.3(3)
C44 C39 P1 120.2(3)
C44 C39 C40 119.6(3)
C39 C40 H40 120.0
C41 C40 C39 119.9(4)
C41 C40 H40 120.0
C40 C41 H41 120.3
C40 C41 C42 119.3(4)
C42 C41 H41 120.3
C41 C42 H42 119.3
C43 C42 C41 121.3(4)
C43 C42 H42 119.3
C42 C43 H43 120.4
C42 C43 C44 119.2(4)
C44 C43 H43 120.4
C39 C44 H44 119.7
C43 C44 C39 120.7(4)
C43 C44 H44 119.7

loop_
_geom_bond_atom_site_label_1
_geom_bond_atom_site_label_2
_geom_bond_distance
O1 C2 1.226(4)
N1 C2 1.347(4)
N1 C3 1.448(5)
N1 C6 1.469(4)
C1 C2 1.524(4)
C1 B1 1.743(4)
C1 B2 1.749(5)
C1 B3 1.727(5)
C1 B4 1.712(5)
C1 B5 1.716(5)
C3 H3A 0.9700
C3 H3B 0.9700
C3 C4 1.467(6)
C4 H4A 0.9700
C4 H4B 0.9700
C4 C5 1.460(7)
C5 H5A 0.9700
C5 H5B 0.9700
C5 C6 1.503(6)
C6 H6A 0.9700
C6 H6B 0.9700
C7 C8 1.346(4)
C7 C15 1.484(4)
C7 B1 1.580(5)
C8 H8 0.9300
C8 C9 1.478(4)
C9 C10 1.385(5)
C9 C14 1.377(5)
C10 H10 0.9300
C10 C11 1.372(6)
C11 H11 0.9300
C11 C12 1.376(7)
C12 H12 0.9300
C12 C13 1.346(6)
C13 H13 0.9300
C13 C14 1.385(5)
C14 H14 0.9300
C15 C16 1.379(5)
C15 C20 1.392(4)
C16 H16 0.9300
C16 C17 1.382(5)
C17 H17 0.9300
C17 C18 1.361(6)
C18 H18 0.9300
C18 C19 1.374(6)
C19 H19 0.9300
C19 C20 1.376(5)
C20 H20 0.9300
B1 B2 1.783(5)
B1 B5 1.798(5)
B1 B6 1.796(5)
B1 B7 1.790(5)
B2 H2 1.1000
B2 B3 1.780(5)
B2 B7 1.757(5)
B2 B8 1.762(5)
B3 H3 1.1000
B3 B4 1.764(6)
B3 B8 1.777(6)
B3 B9 1.765(7)
B4 H4 1.1000
B4 B5 1.782(6)
B4 B9 1.760(6)
B4 B10 1.759(6)
B5 H5 1.1000
B5 B6 1.762(5)
B5 B10 1.769(6)
B6 H6 1.1000
B6 B7 1.788(6)
B6 B10 1.789(6)
B6 B11 1.784(7)
B7 H7 1.1000
B7 B8 1.772(6)
B7 B11 1.774(5)
B8 H8A 1.1000
B8 B9 1.780(7)
B8 B11 1.777(8)
B9 H9 1.1000
B9 B10 1.759(9)
B9 B11 1.756(7)
B10 H10A 1.1000
B10 B11 1.754(6)
B11 H11A 1.1000
P1 C21 1.787(3)
P1 C27 1.795(3)
P1 C33 1.792(3)
P1 C39 1.788(3)
C21 C22 1.383(5)
C21 C26 1.385(5)
C22 H22 0.9300
C22 C23 1.383(6)
C23 H23 0.9300
C23 C24 1.364(6)
C24 H24 0.9300
C24 C25 1.363(6)
C25 H25 0.9300
C25 C26 1.379(5)
C26 H26 0.9300
C27 C28 1.371(5)
C27 C32 1.384(5)
C28 H28 0.9300
C28 C29 1.384(6)
C29 H29 0.9300
C29 C30 1.342(8)
C30 H30 0.9300
C30 C31 1.376(9)
C31 H31 0.9300
C31 C32 1.383(6)
C32 H32 0.9300
C33 C34 1.383(5)
C33 C38 1.395(5)
C34 H34 0.9300
C34 C35 1.385(5)
C35 H35 0.9300
C35 C36 1.370(5)
C36 H36 0.9300
C36 C37 1.359(5)
C37 H37 0.9300
C37 C38 1.381(5)
C38 H38 0.9300
C39 C40 1.394(5)
C39 C44 1.381(5)
C40 H40 0.9300
C40 C41 1.369(5)
C41 H41 0.9300
C41 C42 1.386(6)
C42 H42 0.9300
C42 C43 1.368(6)
C43 H43 0.9300
C43 C44 1.371(5)
C44 H44 0.9300

loop_
_geom_torsion_atom_site_label_1
_geom_torsion_atom_site_label_2
_geom_torsion_atom_site_label_3
_geom_torsion_atom_site_label_4
_geom_torsion
N1 C3 C4 C5 19.5(7)
C1 B1 B2 B3 -32.7(2)
C1 B1 B2 B7 -133.7(2)
C1 B1 B2 B8 -96.9(3)
C1 B1 B5 B4 33.7(2)
C1 B1 B5 B6 135.1(3)
C1 B1 B5 B10 96.7(3)
C1 B1 B6 B5 -38.0(3)
C1 B1 B6 B7 98.8(3)
C1 B1 B6 B10 -0.4(4)
C1 B1 B6 B11 61.7(3)
C1 B1 B7 B2 40.0(2)
C1 B1 B7 B6 -97.8(3)
C1 B1 B7 B8 3.6(3)
C1 B1 B7 B11 -60.3(4)
C1 B2 B3 B4 -34.5(2)
C1 B2 B3 B8 -135.4(3)
C1 B2 B3 B9 -97.7(3)
C1 B2 B7 B1 -40.1(2)
C1 B2 B7 B6 -2.2(3)
C1 B2 B7 B8 99.4(3)
C1 B2 B7 B11 61.4(3)
C1 B2 B8 B3 38.4(3)
C1 B2 B8 B7 -99.2(3)
C1 B2 B8 B9 1.1(4)
C1 B2 B8 B11 -61.3(3)
C1 B3 B4 B5 -34.4(2)
C1 B3 B4 B9 -135.1(3)
C1 B3 B4 B10 -97.9(3)
C1 B3 B8 B2 -39.1(3)
C1 B3 B8 B7 -1.5(4)
C1 B3 B8 B9 98.8(4)
C1 B3 B8 B11 61.6(3)
C1 B3 B9 B4 38.7(3)
C1 B3 B9 B8 -99.9(3)
C1 B3 B9 B10 1.5(4)
C1 B3 B9 B11 -61.9(4)
C1 B4 B5 B1 -34.0(2)
C1 B4 B5 B6 -98.3(3)
C1 B4 B5 B10 -135.7(3)
C1 B4 B9 B3 -39.3(3)
C1 B4 B9 B8 -2.0(5)
C1 B4 B9 B10 99.1(3)
C1 B4 B9 B11 61.8(4)
C1 B4 B10 B5 38.3(3)
C1 B4 B10 B6 1.6(4)
C1 B4 B10 B9 -99.8(3)
C1 B4 B10 B11 -62.4(4)
C1 B5 B6 B1 39.3(2)
C1 B5 B6 B7 0.9(4)
C1 B5 B6 B10 -98.5(3)
C1 B5 B6 B11 -61.8(3)
C1 B5 B10 B4 -38.1(2)
C1 B5 B10 B6 100.6(3)
C1 B5 B10 B9 -0.5(3)
C1 B5 B10 B11 63.0(4)
C2 N1 C3 C4 170.7(4)
C2 N1 C6 C5 172.1(3)
C2 C1 B1 C7 7.1(4)
C2 C1 B1 B2 -102.8(3)
C2 C1 B1 B5 117.2(3)
C2 C1 B1 B6 155.6(3)
C2 C1 B1 B7 -142.6(3)
C2 C1 B2 B1 110.0(3)
C2 C1 B2 B3 -106.9(3)
C2 C1 B2 B7 150.8(2)
C2 C1 B2 B8 -146.2(3)
C2 C1 B3 B2 104.1(3)
C2 C1 B3 B4 -115.0(3)
C2 C1 B3 B8 143.0(3)
C2 C1 B3 B9 -154.2(3)
C2 C1 B4 B3 103.1(3)
C2 C1 B4 B5 -115.8(3)
C2 C1 B4 B9 142.7(3)
C2 C1 B4 B10 -154.7(3)
C2 C1 B5 B1 -106.0(3)
C2 C1 B5 B4 112.1(3)
C2 C1 B5 B6 -145.9(3)
C2 C1 B5 B10 150.6(3)
C3 N1 C2 O1 -171.1(4)
C3 N1 C2 C1 9.7(6)
C3 N1 C6 C5 -12.5(5)
C3 C4 C5 C6 -27.1(6)
C4 C5 C6 N1 23.9(5)
C6 N1 C2 O1 3.1(5)
C6 N1 C2 C1 -176.2(3)
C6 N1 C3 C4 -3.9(6)
C7 C8 C9 C10 178.3(4)
C7 C8 C9 C14 -0.4(6)
C7 C15 C16 C17 179.9(3)
C7 C15 C20 C19 179.2(3)
C7 B1 B2 C1 -111.4(3)
C7 B1 B2 B3 -144.2(3)
C7 B1 B2 B7 114.9(3)
C7 B1 B2 B8 151.7(3)
C7 B1 B5 C1 110.5(3)
C7 B1 B5 B4 144.2(3)
C7 B1 B5 B6 -114.4(3)
C7 B1 B5 B10 -152.8(3)
C7 B1 B6 B5 109.3(4)
C7 B1 B6 B7 -113.9(3)
C7 B1 B6 B10 146.9(3)
C7 B1 B6 B11 -151.0(3)
C7 B1 B7 B2 -108.5(3)
C7 B1 B7 B6 113.8(4)
C7 B1 B7 B8 -144.9(3)
C7 B1 B7 B11 151.3(3)
C8 C7 C15 C16 -97.5(4)
C8 C7 C15 C20 84.4(4)
C8 C7 B1 C1 -111.4(3)
C8 C7 B1 B2 -40.1(4)
C8 C7 B1 B5 178.9(3)
C8 C7 B1 B6 106.9(4)
C8 C7 B1 B7 31.8(5)
C8 C9 C10 C11 -178.7(4)
C8 C9 C14 C13 179.5(3)
C9 C10 C11 C12 -1.3(8)
C10 C9 C14 C13 0.8(6)
C10 C11 C12 C13 1.5(8)
C11 C12 C13 C14 -0.6(7)
C12 C13 C14 C9 -0.6(6)
C14 C9 C10 C11 0.2(7)
C15 C7 C8 C9 2.6(5)
C15 C7 B1 C1 71.0(4)
C15 C7 B1 B2 142.3(3)
C15 C7 B1 B5 1.3(4)
C15 C7 B1 B6 -70.7(4)
C15 C7 B1 B7 -145.8(3)
C15 C16 C17 C18 1.7(6)
C16 C15 C20 C19 1.0(5)
C16 C17 C18 C19 -0.5(6)
C17 C18 C19 C20 -0.4(6)
C18 C19 C20 C15 0.2(5)
C20 C15 C16 C17 -1.9(5)
B1 C1 C2 O1 65.0(4)
B1 C1 C2 N1 -115.7(3)
B1 C1 B2 B3 143.1(3)
B1 C1 B2 B7 40.9(2)
B1 C1 B2 B8 103.9(3)
B1 C1 B3 B2 -34.9(3)
B1 C1 B3 B4 106.0(3)
B1 C1 B3 B8 4.0(4)
B1 C1 B3 B9 66.8(3)
B1 C1 B4 B3 -104.1(3)
B1 C1 B4 B5 36.9(3)
B1 C1 B4 B9 -64.6(4)
B1 C1 B4 B10 -1.9(4)
B1 C1 B5 B4 -141.9(3)
B1 C1 B5 B6 -39.9(2)
B1 C1 B5 B10 -103.4(3)
B1 C7 C8 C9 -174.9(3)
B1 C7 C15 C16 80.0(4)
B1 C7 C15 C20 -98.1(3)
B1 B2 B3 C1 32.9(2)
B1 B2 B3 B4 -1.6(4)
B1 B2 B3 B8 -102.5(3)
B1 B2 B3 B9 -64.8(4)
B1 B2 B7 B6 37.9(2)
B1 B2 B7 B8 139.5(3)
B1 B2 B7 B11 101.5(3)
B1 B2 B8 B3 100.7(3)
B1 B2 B8 B7 -37.0(3)
B1 B2 B8 B9 63.3(4)
B1 B2 B8 B11 0.9(3)
B1 B5 B6 B7 -38.5(3)
B1 B5 B6 B10 -137.8(3)
B1 B5 B6 B11 -101.1(3)
B1 B5 B10 B4 -100.4(3)
B1 B5 B10 B6 38.2(3)
B1 B5 B10 B9 -62.9(4)
B1 B5 B10 B11 0.6(5)
B1 B6 B7 B2 -38.0(2)
B1 B6 B7 B8 -101.5(3)
B1 B6 B7 B11 -138.2(3)
B1 B6 B10 B4 -0.7(4)
B1 B6 B10 B5 -38.1(3)
B1 B6 B10 B9 62.9(4)
B1 B6 B10 B11 100.0(3)
B1 B6 B11 B7 37.2(2)
B1 B6 B11 B8 0.6(4)
B1 B6 B11 B9 -63.7(4)
B1 B6 B11 B10 -100.9(3)
B1 B7 B8 B2 36.6(3)
B1 B7 B8 B3 -1.4(4)
B1 B7 B8 B9 -64.1(4)
B1 B7 B8 B11 -100.8(3)
B1 B7 B11 B6 -37.6(3)
B1 B7 B11 B8 101.7(3)
B1 B7 B11 B9 64.3(4)
B1 B7 B11 B10 0.4(5)
B2 C1 C2 O1 -3.7(4)
B2 C1 C2 N1 175.6(3)
B2 C1 B1 C7 109.9(3)
B2 C1 B1 B5 -140.0(3)
B2 C1 B1 B6 -101.6(3)
B2 C1 B1 B7 -39.7(2)
B2 C1 B3 B4 141.0(3)
B2 C1 B3 B8 38.9(3)
B2 C1 B3 B9 101.7(3)
B2 C1 B4 B3 -36.7(3)
B2 C1 B4 B5 104.3(3)
B2 C1 B4 B9 2.8(4)
B2 C1 B4 B10 65.5(4)
B2 C1 B5 B1 37.6(2)
B2 C1 B5 B4 -104.3(3)
B2 C1 B5 B6 -2.3(3)
B2 C1 B5 B10 -65.8(3)
B2 B1 B5 C1 -35.3(2)
B2 B1 B5 B4 -1.7(3)
B2 B1 B5 B6 99.7(3)
B2 B1 B5 B10 61.4(4)
B2 B1 B6 B5 -99.8(3)
B2 B1 B6 B7 37.0(2)
B2 B1 B6 B10 -62.2(3)
B2 B1 B6 B11 -0.1(3)
B2 B1 B7 B6 -137.7(3)
B2 B1 B7 B8 -36.4(3)
B2 B1 B7 B11 -100.2(3)
B2 B3 B4 C1 35.0(2)
B2 B3 B4 B5 0.5(4)
B2 B3 B4 B9 -100.2(3)
B2 B3 B4 B10 -62.9(4)
B2 B3 B8 B7 37.6(3)
B2 B3 B8 B9 137.8(4)
B2 B3 B8 B11 100.7(3)
B2 B3 B9 B4 101.2(3)
B2 B3 B9 B8 -37.3(3)
B2 B3 B9 B10 64.0(4)
B2 B3 B9 B11 0.7(4)
B2 B7 B8 B3 -37.9(3)
B2 B7 B8 B9 -100.7(3)
B2 B7 B8 B11 -137.4(3)
B2 B7 B11 B6 -101.3(3)
B2 B7 B11 B8 37.9(3)
B2 B7 B11 B9 0.5(4)
B2 B7 B11 B10 -63.4(4)
B2 B8 B9 B3 37.8(3)
B2 B8 B9 B4 0.6(5)
B2 B8 B9 B10 -63.0(4)
B2 B8 B9 B11 -99.9(3)
B2 B8 B11 B6 -1.0(4)
B2 B8 B11 B7 -37.7(2)
B2 B8 B11 B9 100.7(3)
B2 B8 B11 B10 63.6(4)
B3 C1 C2 O1 -72.0(4)
B3 C1 C2 N1 107.3(3)
B3 C1 B1 C7 144.9(3)
B3 C1 B1 B2 35.0(3)
B3 C1 B1 B5 -105.0(3)
B3 C1 B1 B6 -66.6(3)
B3 C1 B1 B7 -4.7(3)
B3 C1 B2 B1 -143.1(3)
B3 C1 B2 B7 -102.2(3)
B3 C1 B2 B8 -39.2(3)
B3 C1 B4 B5 141.1(3)
B3 C1 B4 B9 39.6(3)
B3 C1 B4 B10 102.2(3)
B3 C1 B5 B1 104.9(3)
B3 C1 B5 B4 -36.9(3)
B3 C1 B5 B6 65.1(3)
B3 C1 B5 B10 1.5(3)
B3 B2 B7 B1 -101.5(3)
B3 B2 B7 B6 -63.6(3)
B3 B2 B7 B8 38.0(3)
B3 B2 B7 B11 -0.1(4)
B3 B2 B8 B7 -137.7(3)
B3 B2 B8 B9 -37.4(3)
B3 B2 B8 B11 -99.8(3)
B3 B4 B5 C1 34.8(2)
B3 B4 B5 B1 0.7(4)
B3 B4 B5 B6 -63.5(3)
B3 B4 B5 B10 -101.0(3)
B3 B4 B9 B8 37.3(3)
B3 B4 B9 B10 138.4(3)
B3 B4 B9 B11 101.1(4)
B3 B4 B10 B5 100.8(3)
B3 B4 B10 B6 64.1(4)
B3 B4 B10 B9 -37.3(3)
B3 B4 B10 B11 0.1(4)
B3 B8 B9 B4 -37.2(3)
B3 B8 B9 B10 -100.8(3)
B3 B8 B9 B11 -137.7(3)
B3 B8 B11 B6 -64.4(3)
B3 B8 B11 B7 -101.2(3)
B3 B8 B11 B9 37.3(3)
B3 B8 B11 B10 0.1(4)
B3 B9 B10 B4 37.2(3)
B3 B9 B10 B5 -0.6(4)
B3 B9 B10 B6 -63.6(4)
B3 B9 B10 B11 -100.9(3)
B3 B9 B11 B6 63.4(4)
B3 B9 B11 B7 -0.7(5)
B3 B9 B11 B8 -37.9(3)
B3 B9 B11 B10 100.9(3)
B4 C1 C2 O1 -143.2(3)
B4 C1 C2 N1 36.1(5)
B4 C1 B1 C7 -147.1(3)
B4 C1 B1 B2 103.0(3)
B4 C1 B1 B5 -36.9(3)
B4 C1 B1 B6 1.5(3)
B4 C1 B1 B7 63.3(3)
B4 C1 B2 B1 -106.3(3)
B4 C1 B2 B3 36.8(3)
B4 C1 B2 B7 -65.4(3)
B4 C1 B2 B8 -2.4(4)
B4 C1 B3 B2 -141.0(3)
B4 C1 B3 B8 -102.1(3)
B4 C1 B3 B9 -39.2(3)
B4 C1 B5 B1 141.9(3)
B4 C1 B5 B6 102.0(3)
B4 C1 B5 B10 38.5(2)
B4 B3 B8 B2 -100.8(3)
B4 B3 B8 B7 -63.1(4)
B4 B3 B8 B9 37.1(3)
B4 B3 B8 B11 0.0(4)
B4 B3 B9 B8 -138.5(3)
B4 B3 B9 B10 -37.2(3)
B4 B3 B9 B11 -100.6(4)
B4 B5 B6 B1 101.0(3)
B4 B5 B6 B7 62.5(3)
B4 B5 B6 B10 -36.8(3)
B4 B5 B6 B11 -0.1(4)
B4 B5 B10 B6 138.7(3)
B4 B5 B10 B9 37.6(3)
B4 B5 B10 B11 101.0(4)
B4 B9 B10 B5 -37.8(3)
B4 B9 B10 B6 -100.8(3)
B4 B9 B10 B11 -138.1(3)
B4 B9 B11 B6 -0.1(5)
B4 B9 B11 B7 -64.2(4)
B4 B9 B11 B8 -101.4(3)
B4 B9 B11 B10 37.4(3)
B4 B10 B11 B6 101.3(3)
B4 B10 B11 B7 63.5(4)
B4 B10 B11 B8 -0.2(4)
B4 B10 B11 B9 -37.4(3)
B5 C1 C2 O1 139.5(3)
B5 C1 C2 N1 -41.2(4)
B5 C1 B1 C7 -110.1(3)
B5 C1 B1 B2 140.0(3)
B5 C1 B1 B6 38.4(3)
B5 C1 B1 B7 100.2(3)
B5 C1 B2 B1 -38.1(2)
B5 C1 B2 B3 105.0(3)
B5 C1 B2 B7 2.8(3)
B5 C1 B2 B8 65.8(3)
B5 C1 B3 B2 -103.6(3)
B5 C1 B3 B4 37.3(3)
B5 C1 B3 B8 -64.8(4)
B5 C1 B3 B9 -1.9(3)
B5 C1 B4 B3 -141.1(3)
B5 C1 B4 B9 -101.5(3)
B5 C1 B4 B10 -38.9(3)
B5 B1 B2 C1 34.7(2)
B5 B1 B2 B3 2.0(3)
B5 B1 B2 B7 -99.0(3)
B5 B1 B2 B8 -62.2(3)
B5 B1 B6 B7 136.8(3)
B5 B1 B6 B10 37.6(3)
B5 B1 B6 B11 99.7(3)
B5 B1 B7 B2 100.2(3)
B5 B1 B7 B6 -37.5(3)
B5 B1 B7 B8 63.8(3)
B5 B1 B7 B11 0.0(4)
B5 B4 B9 B3 -101.0(3)
B5 B4 B9 B8 -63.8(4)
B5 B4 B9 B10 37.4(3)
B5 B4 B9 B11 0.0(4)
B5 B4 B10 B6 -36.7(3)
B5 B4 B10 B9 -138.1(3)
B5 B4 B10 B11 -100.7(3)
B5 B6 B7 B1 38.8(3)
B5 B6 B7 B2 0.8(4)
B5 B6 B7 B8 -62.7(3)
B5 B6 B7 B11 -99.4(3)
B5 B6 B10 B4 37.3(3)
B5 B6 B10 B9 101.0(3)
B5 B6 B10 B11 138.1(3)
B5 B6 B11 B7 101.1(3)
B5 B6 B11 B8 64.5(3)
B5 B6 B11 B9 0.2(4)
B5 B6 B11 B10 -37.1(3)
B5 B10 B11 B6 37.2(3)
B5 B10 B11 B7 -0.6(5)
B5 B10 B11 B8 -64.3(4)
B5 B10 B11 B9 -101.5(4)
B6 B1 B2 C1 96.3(2)
B6 B1 B2 B3 63.6(3)
B6 B1 B2 B7 -37.4(2)
B6 B1 B2 B8 -0.5(3)
B6 B1 B5 C1 -135.1(3)
B6 B1 B5 B4 -101.4(3)
B6 B1 B5 B10 -38.4(3)
B6 B1 B7 B2 137.7(3)
B6 B1 B7 B8 101.3(3)
B6 B1 B7 B11 37.5(3)
B6 B5 B10 B4 -138.7(3)
B6 B5 B10 B9 -101.1(3)
B6 B5 B10 B11 -37.6(3)
B6 B7 B8 B2 100.7(3)
B6 B7 B8 B3 62.7(4)
B6 B7 B8 B9 0.0(4)
B6 B7 B8 B11 -36.7(3)
B6 B7 B11 B8 139.3(3)
B6 B7 B11 B9 101.8(3)
B6 B7 B11 B10 38.0(3)
B6 B10 B11 B7 -37.8(3)
B6 B10 B11 B8 -101.4(3)
B6 B10 B11 B9 -138.7(3)
B7 B1 B2 C1 133.7(2)
B7 B1 B2 B3 101.0(3)
B7 B1 B2 B8 36.8(2)
B7 B1 B5 C1 -97.1(3)
B7 B1 B5 B4 -63.4(3)
B7 B1 B5 B6 38.0(3)
B7 B1 B5 B10 -0.4(4)
B7 B1 B6 B5 -136.8(3)
B7 B1 B6 B10 -99.2(3)
B7 B1 B6 B11 -37.1(2)
B7 B2 B3 C1 97.3(3)
B7 B2 B3 B4 62.8(3)
B7 B2 B3 B8 -38.1(3)
B7 B2 B3 B9 -0.4(4)
B7 B2 B8 B3 137.7(3)
B7 B2 B8 B9 100.3(4)
B7 B2 B8 B11 37.9(3)
B7 B6 B10 B4 -63.8(4)
B7 B6 B10 B5 -101.2(3)
B7 B6 B10 B9 -0.2(3)
B7 B6 B10 B11 36.9(3)
B7 B6 B11 B8 -36.6(3)
B7 B6 B11 B9 -100.9(4)
B7 B6 B11 B10 -138.1(3)
B7 B8 B9 B3 100.7(3)
B7 B8 B9 B4 63.5(4)
B7 B8 B9 B10 -0.1(4)
B7 B8 B9 B11 -37.0(3)
B7 B8 B11 B6 36.8(3)
B7 B8 B11 B9 138.5(3)
B7 B8 B11 B10 101.3(3)
B8 B2 B3 C1 135.4(3)
B8 B2 B3 B4 100.9(4)
B8 B2 B3 B9 37.7(3)
B8 B2 B7 B1 -139.5(3)
B8 B2 B7 B6 -101.6(3)
B8 B2 B7 B11 -38.1(3)
B8 B3 B4 C1 97.8(3)
B8 B3 B4 B5 63.4(3)
B8 B3 B4 B9 -37.3(3)
B8 B3 B4 B10 -0.1(4)
B8 B3 B9 B4 138.5(3)
B8 B3 B9 B10 101.3(3)
B8 B3 B9 B11 38.0(3)
B8 B7 B11 B6 -139.3(3)
B8 B7 B11 B9 -37.5(3)
B8 B7 B11 B10 -101.3(4)
B8 B9 B10 B4 101.0(3)
B8 B9 B10 B5 63.2(4)
B8 B9 B10 B6 0.2(4)
B8 B9 B10 B11 -37.1(3)
B8 B9 B11 B6 101.3(3)
B8 B9 B11 B7 37.2(3)
B8 B9 B11 B10 138.8(3)
B9 B3 B4 C1 135.1(3)
B9 B3 B4 B5 100.7(3)
B9 B3 B4 B10 37.2(3)
B9 B3 B8 B2 -137.8(4)
B9 B3 B8 B7 -100.2(4)
B9 B3 B8 B11 -37.1(3)
B9 B4 B5 C1 98.3(3)
B9 B4 B5 B1 64.3(4)
B9 B4 B5 B6 0.1(4)
B9 B4 B5 B10 -37.4(3)
B9 B4 B10 B5 138.1(3)
B9 B4 B10 B6 101.4(3)
B9 B4 B10 B11 37.4(3)
B9 B8 B11 B6 -101.7(3)
B9 B8 B11 B7 -138.5(3)
B9 B8 B11 B10 -37.1(3)
B9 B10 B11 B6 138.7(3)
B9 B10 B11 B7 100.9(4)
B9 B10 B11 B8 37.3(3)
B10 B4 B5 C1 135.7(3)
B10 B4 B5 B1 101.7(3)
B10 B4 B5 B6 37.5(3)
B10 B4 B9 B3 -138.4(3)
B10 B4 B9 B8 -101.2(4)
B10 B4 B9 B11 -37.3(3)
B10 B5 B6 B1 137.8(3)
B10 B5 B6 B7 99.3(3)
B10 B5 B6 B11 36.7(3)
B10 B6 B7 B1 101.6(3)
B10 B6 B7 B2 63.7(3)
B10 B6 B7 B8 0.1(3)
B10 B6 B7 B11 -36.6(3)
B10 B6 B11 B7 138.1(3)
B10 B6 B11 B8 101.6(3)
B10 B6 B11 B9 37.3(3)
B10 B9 B11 B6 -37.5(3)
B10 B9 B11 B7 -101.6(3)
B10 B9 B11 B8 -138.8(3)
B11 B6 B7 B1 138.2(3)
B11 B6 B7 B2 100.2(3)
B11 B6 B7 B8 36.7(3)
B11 B6 B10 B4 -100.7(4)
B11 B6 B10 B5 -138.1(3)
B11 B6 B10 B9 -37.1(3)
B11 B7 B8 B2 137.4(3)
B11 B7 B8 B3 99.4(3)
B11 B7 B8 B9 36.7(3)
B11 B8 B9 B3 137.7(3)
B11 B8 B9 B4 100.5(4)
B11 B8 B9 B10 36.9(3)
B11 B9 B10 B4 138.1(3)
B11 B9 B10 B5 100.3(3)
B11 B9 B10 B6 37.3(3)
P1 C21 C22 C23 170.0(3)
P1 C21 C26 C25 -169.5(3)
P1 C27 C28 C29 -174.6(3)
P1 C27 C32 C31 174.7(4)
P1 C33 C34 C35 176.3(3)
P1 C33 C38 C37 -177.1(3)
P1 C39 C40 C41 -169.0(4)
P1 C39 C44 C43 169.6(3)
C21 P1 C27 C28 -152.7(3)
C21 P1 C27 C32 34.8(4)
C21 P1 C33 C34 144.1(3)
C21 P1 C33 C38 -41.0(3)
C21 P1 C39 C40 87.7(3)
C21 P1 C39 C44 -81.5(3)
C21 C22 C23 C24 -0.3(7)
C22 C21 C26 C25 -0.1(6)
C22 C23 C24 C25 0.3(7)
C23 C24 C25 C26 -0.2(7)
C24 C25 C26 C21 0.1(7)
C26 C21 C22 C23 0.2(6)
C27 P1 C21 C22 44.0(3)
C27 P1 C21 C26 -146.5(3)
C27 P1 C33 C34 -94.6(3)
C27 P1 C33 C38 80.2(3)
C27 P1 C39 C40 -32.1(3)
C27 P1 C39 C44 158.8(3)
C27 C28 C29 C30 -0.3(7)
C28 C27 C32 C31 2.0(7)
C28 C29 C30 C31 2.5(9)
C29 C30 C31 C32 -2.4(10)
C30 C31 C32 C27 0.1(9)
C32 C27 C28 C29 -2.0(6)
C33 P1 C21 C22 163.7(3)
C33 P1 C21 C26 -26.8(3)
C33 P1 C27 C28 86.0(3)
C33 P1 C27 C32 -86.6(3)
C33 P1 C39 C40 -152.8(3)
C33 P1 C39 C44 38.1(3)
C33 C34 C35 C36 -0.1(5)
C34 C33 C38 C37 -2.2(5)
C34 C35 C36 C37 -0.8(6)
C35 C36 C37 C38 0.1(5)
C36 C37 C38 C33 1.4(5)
C38 C33 C34 C35 1.6(5)
C39 P1 C21 C22 -76.4(3)
C39 P1 C21 C26 93.0(3)
C39 P1 C27 C28 -36.6(4)
C39 P1 C27 C32 150.8(3)
C39 P1 C33 C34 28.3(3)
C39 P1 C33 C38 -156.8(3)
C39 C40 C41 C42 -1.0(7)
C40 C39 C44 C43 0.5(6)
C40 C41 C42 C43 1.0(8)
C41 C42 C43 C44 -0.3(8)
C42 C43 C44 C39 -0.4(7)
C44 C39 C40 C41 0.2(6)
